data_7117910
loop_
_publ_author_name
'Klampfer, P.'
'Benkic, P.'
'Lesar, A.'
'Volavsek, B.'
'Ponikvar, M.'
'Jesih, A.'

_publ_section_title
;
 New alkalimetal and tetramethylammonium tetrafluoroarsenates(III), their
 vibrational spectra and crystal structure of cesium
 tetrafluoroarsenate(III)
;
_journal_name_full 'Collection of Czechoslovak Chemical Communication'
_journal_page_first 339
_journal_page_last 350
_journal_volume 69
_journal_year 2004
_chemical_formula_sum 'As Cs F4'
_space_group_IT_number 4
_symmetry_space_group_name_Hall 'P 2yb'
_symmetry_space_group_name_H-M 'P 1 21 1'
_cell_angle_alpha 90
_cell_angle_beta 111.92
_cell_angle_gamma 90
_cell_formula_units_Z 2
_cell_length_a 6.5966
_cell_length_b 4.8723
_cell_length_c 8.4922
_cell_volume 253.212
_citation_journal_id_ASTM CCCCAK
_cod_data_source_file Klampfer_CCCCAK_2004_1000.cif
_cod_data_source_block As1Cs1F4
_cod_original_cell_volume 253.2123
_cod_original_formula_sum 'As1 Cs1 F4'
_cod_database_code 7117910

loop_
_symmetry_equiv_pos_as_xyz
x,y,z
-x,y+1/2,-z

loop_
_atom_site_label
_atom_site_type_symbol
_atom_site_fract_x
_atom_site_fract_y
_atom_site_fract_z
_atom_site_occupancy
_atom_site_U_iso_or_equiv
F3 F-1 0.5457 -0.044 0.704 1 0.0
Cs1 Cs+1 0.09711 -0.2066 0.78213 1 0.0
F2 F-1 0.494 0.3642 0.8738 1 0.0
As1 As+3 0.54168 0.2912 0.68915 1 0.0
F4 F-1 0.8398 0.315 0.8337 1 0.0
F1 F-1 0.2339 0.283 0.5867 1 0.0
